data_7706049
loop_
_publ_author_name
'Schrage, Briana R.'
'Frisinger, Baylee R.'
'Schmidtke Sobeck, Sarah J.'
'Ziegler, Christopher J.'

_publ_section_title
;
 Lipophilic Re(CO)<sub>3</sub>pyca complexes for Mid-IR imaging
 applications.
;
_journal_issue 3
_journal_name_full 'Dalton transactions (Cambridge, England : 2003)'
_journal_page_first 1069
_journal_page_last 1075
_journal_paper_doi 10.1039/d0dt03743e
_journal_volume 50
_journal_year 2021
_chemical_formula_sum 'C23 H34 Br N2 O3 Re'
_chemical_formula_weight 652.63
_space_group_crystal_system triclinic
_space_group_IT_number 2
_space_group_name_Hall '-P 1'
_space_group_name_H-M_alt 'P -1'
_atom_sites_solution_hydrogens mixed
_audit_creation_method SHELXL-2016/6
_audit_update_record
;
2020-10-22 deposited with the CCDC.	2020-12-10 downloaded from the CCDC.
;
_cell_angle_alpha 96.463(3)
_cell_angle_beta 94.773(3)
_cell_angle_gamma 103.929(2)
_cell_formula_units_Z 2
_cell_length_a 6.5604(5)
_cell_length_b 8.0273(5)
_cell_length_c 24.7618(19)
_cell_measurement_reflns_used 9875
_cell_measurement_temperature 100(2)
_cell_measurement_theta_max 28.32
_cell_measurement_theta_min 2.50
_cell_volume 1249.37(16)
_computing_cell_refinement 'Bruker SAINT'
_computing_data_collection 'Bruker APEX2'
_computing_data_reduction 'Bruker SAINT'
_computing_molecular_graphics 'Bruker SHELXTL'
_computing_publication_material 'Bruker SHELXTL'
_computing_structure_refinement 'SHELXL-2016/6 (Sheldrick, 2016)'
_computing_structure_solution 'SHELXT 2014/5 (Sheldrick, 2014)'
_diffrn_ambient_temperature 100(2)
_diffrn_measured_fraction_theta_full 1.000
_diffrn_measured_fraction_theta_max 0.998
_diffrn_measurement_device_type 'Bruker APEX-II CCD'
_diffrn_measurement_method '\f and \w scans'
_diffrn_radiation_type MoK\a
_diffrn_radiation_wavelength 0.71073
_diffrn_reflns_av_R_equivalents 0.0471
_diffrn_reflns_av_unetI/netI 0.0232
_diffrn_reflns_Laue_measured_fraction_full 1.000
_diffrn_reflns_Laue_measured_fraction_max 0.998
_diffrn_reflns_limit_h_max 8
_diffrn_reflns_limit_h_min -8
_diffrn_reflns_limit_k_max 10
_diffrn_reflns_limit_k_min -10
_diffrn_reflns_limit_l_max 33
_diffrn_reflns_limit_l_min -33
_diffrn_reflns_number 61344
_diffrn_reflns_point_group_measured_fraction_full 1.000
_diffrn_reflns_point_group_measured_fraction_max 0.998
_diffrn_reflns_theta_full 25.242
_diffrn_reflns_theta_max 28.342
_diffrn_reflns_theta_min 1.666
_exptl_absorpt_coefficient_mu 6.487
_exptl_absorpt_correction_T_max 0.7457
_exptl_absorpt_correction_T_min 0.4365
_exptl_absorpt_correction_type multi-scan
_exptl_absorpt_process_details SADABS
_exptl_crystal_colour orange
_exptl_crystal_density_diffrn 1.735
_exptl_crystal_density_meas ?
_exptl_crystal_density_method 'not measured'
_exptl_crystal_description block
_exptl_crystal_F_000 640
_exptl_crystal_size_max 0.876
_exptl_crystal_size_mid 0.124
_exptl_crystal_size_min 0.098
_refine_diff_density_max 0.685
_refine_diff_density_min -0.748
_refine_diff_density_rms 0.084
_refine_ls_extinction_method none
_refine_ls_goodness_of_fit_ref 1.020
_refine_ls_hydrogen_treatment mixed
_refine_ls_matrix_type full
_refine_ls_number_parameters 280
_refine_ls_number_reflns 6226
_refine_ls_number_restraints 0
_refine_ls_restrained_S_all 1.020
_refine_ls_R_factor_all 0.0170
_refine_ls_R_factor_gt 0.0155
_refine_ls_shift/su_max 0.005
_refine_ls_shift/su_mean 0.000
_refine_ls_structure_factor_coef Fsqd
_refine_ls_weighting_details 'w=1/[\s^2^(Fo^2^)+(0.0158P)^2^+0.8930P] where P=(Fo^2^+2Fc^2^)/3'
_refine_ls_weighting_scheme calc
_refine_ls_wR_factor_gt 0.0373
_refine_ls_wR_factor_ref 0.0377
_reflns_Friedel_coverage 0.000
_reflns_number_gt 5944
_reflns_number_total 6226
_reflns_threshold_expression 'I > 2\s(I)'
_cod_data_source_file d0dt03743e2.cif
_cod_data_source_block 5b
_cod_depositor_comments
;
The following automatic conversions were performed:

data item '_exptl_crystal_density_meas' value 'not measured' was
changed to '?' -- the value is perceived as not measured.

Automatic conversion script
Id: cif_fix_values 7556 2019-12-06 15:28:31Z antanas 

 Adding full bibliography for 7706043--7706049.cif.
;
_cod_database_code 7706049
_shelx_shelxl_version_number 2016/6
_shelx_space_group_comment
; 
The symmetry employed for this shelxl refinement is uniquely defined 
by the following loop, which should always be used as a source of 
symmetry information in preference to the above space-group names. 
They are only intended as comments. 
;

loop_
_space_group_symop_operation_xyz
'x, y, z'
'-x, -y, -z'

loop_
_atom_site_label
_atom_site_type_symbol
_atom_site_fract_x
_atom_site_fract_y
_atom_site_fract_z
_atom_site_U_iso_or_equiv
_atom_site_adp_type
_atom_site_occupancy
_atom_site_site_symmetry_order
_atom_site_calc_flag
_atom_site_refinement_flags_posn
_atom_site_refinement_flags_adp
_atom_site_refinement_flags_occupancy
_atom_site_disorder_assembly
_atom_site_disorder_group
Br1 Br 1.13591(3) 0.81128(2) 0.05042(2) 0.01281(4) Uani 1 1 d . . . . .
C1 C 1.6043(3) 0.9835(3) 0.12513(9) 0.0174(4) Uani 1 1 d . . . . .
C2 C 1.5142(3) 0.8188(3) 0.21273(9) 0.0177(4) Uani 1 1 d . . . . .
C3 C 1.2605(3) 1.0120(3) 0.17508(8) 0.0167(4) Uani 1 1 d . . . . .
C4 C 1.0980(3) 0.4612(2) 0.13230(8) 0.0145(4) Uani 1 1 d . . . . .
H4 H 0.983324 0.364762 0.134370 0.017 Uiso 1 1 calc R U . . .
C5 C 1.2713(3) 0.4410(2) 0.10133(8) 0.0133(4) Uani 1 1 d . . . . .
C6 C 1.2798(3) 0.2845(3) 0.07276(8) 0.0171(4) Uani 1 1 d . . . . .
H6 H 1.166251 0.184301 0.071093 0.021 Uiso 1 1 calc R U . . .
C7 C 1.4565(3) 0.2765(3) 0.04673(9) 0.0191(4) Uani 1 1 d . . . . .
H7 H 1.466078 0.170762 0.026937 0.023 Uiso 1 1 calc R U . . .
C8 C 1.6190(3) 0.4249(3) 0.04995(8) 0.0179(4) Uani 1 1 d . . . . .
H8 H 1.743352 0.421626 0.033172 0.022 Uiso 1 1 calc R U . . .
C9 C 1.5982(3) 0.5787(3) 0.07799(8) 0.0145(4) Uani 1 1 d . . . . .
H9 H 1.708435 0.680860 0.079098 0.017 Uiso 1 1 calc R U . . .
C10 C 0.9395(3) 0.6319(3) 0.19207(8) 0.0166(4) Uani 1 1 d . . . . .
H10A H 0.822752 0.525079 0.185865 0.020 Uiso 1 1 calc R U . . .
H10B H 0.881155 0.728994 0.182517 0.020 Uiso 1 1 calc R U . . .
C11 C 1.0294(3) 0.6677(3) 0.25207(8) 0.0178(4) Uani 1 1 d . . . . .
H11A H 0.920525 0.696391 0.274233 0.021 Uiso 1 1 calc R U . . .
H11B H 1.151504 0.770504 0.257316 0.021 Uiso 1 1 calc R U . . .
C12 C 1.1010(3) 0.5167(3) 0.27353(9) 0.0196(4) Uani 1 1 d . . . . .
H12A H 1.201987 0.482465 0.249658 0.023 Uiso 1 1 calc R U . . .
H12B H 1.177422 0.557478 0.310653 0.023 Uiso 1 1 calc R U . . .
C13 C 0.9221(3) 0.3573(3) 0.27619(9) 0.0199(4) Uani 1 1 d . . . . .
H13A H 0.844952 0.317148 0.239123 0.024 Uiso 1 1 calc R U . . .
H13B H 0.984472 0.263545 0.286993 0.024 Uiso 1 1 calc R U . . .
C14 C 0.7640(3) 0.3864(3) 0.31588(9) 0.0196(4) Uani 1 1 d . . . . .
H14A H 0.840075 0.426994 0.353048 0.024 Uiso 1 1 calc R U . . .
H14B H 0.698763 0.478333 0.304905 0.024 Uiso 1 1 calc R U . . .
C15 C 0.5913(3) 0.2234(3) 0.31741(9) 0.0200(4) Uani 1 1 d . . . . .
C16 C 0.4332(3) 0.2430(3) 0.35777(9) 0.0196(4) Uani 1 1 d . . . . .
H16A H 0.370037 0.339008 0.349759 0.023 Uiso 1 1 calc R U . . .
H16B H 0.508219 0.273530 0.395295 0.023 Uiso 1 1 calc R U . . .
C17 C 0.2574(3) 0.0776(3) 0.35513(9) 0.0207(4) Uani 1 1 d . . . . .
H17A H 0.182842 0.048423 0.317548 0.025 Uiso 1 1 calc R U . . .
H17B H 0.322240 -0.018263 0.362302 0.025 Uiso 1 1 calc R U . . .
C18 C 0.0961(3) 0.0879(3) 0.39506(9) 0.0198(4) Uani 1 1 d . . . . .
H18A H 0.029482 0.182836 0.387899 0.024 Uiso 1 1 calc R U . . .
H18B H 0.169378 0.116459 0.432775 0.024 Uiso 1 1 calc R U . . .
C19 C -0.0762(3) -0.0808(3) 0.39088(9) 0.0212(4) Uani 1 1 d . . . . .
H19A H -0.148072 -0.109388 0.353021 0.025 Uiso 1 1 calc R U . . .
H19B H -0.008870 -0.175264 0.398089 0.025 Uiso 1 1 calc R U . . .
C20 C -0.2411(3) -0.0742(3) 0.43025(9) 0.0210(4) Uani 1 1 d . . . . .
H20A H -0.309550 0.019464 0.422883 0.025 Uiso 1 1 calc R U . . .
H20B H -0.169428 -0.045049 0.468137 0.025 Uiso 1 1 calc R U . . .
C21 C -0.4113(3) -0.2442(3) 0.42588(10) 0.0239(5) Uani 1 1 d . . . . .
H21A H -0.481849 -0.274140 0.387893 0.029 Uiso 1 1 calc R U . . .
H21B H -0.343119 -0.337602 0.433742 0.029 Uiso 1 1 calc R U . . .
C22 C -0.5764(4) -0.2362(3) 0.46461(10) 0.0279(5) Uani 1 1 d . . . . .
H22A H -0.505094 -0.204570 0.502511 0.033 Uiso 1 1 calc R U . . .
H22B H -0.645018 -0.143312 0.456453 0.033 Uiso 1 1 calc R U . . .
C23 C -0.7462(4) -0.4048(4) 0.46139(12) 0.0382(6) Uani 1 1 d . . . . .
H23A H -0.820272 -0.435880 0.424235 0.057 Uiso 1 1 calc R U . . .
H23B H -0.847237 -0.389975 0.487400 0.057 Uiso 1 1 calc R U . . .
H23C H -0.680393 -0.497038 0.470446 0.057 Uiso 1 1 calc R U . . .
N1 N 1.4288(2) 0.5883(2) 0.10349(7) 0.0115(3) Uani 1 1 d . . . . .
N2 N 1.1033(2) 0.6112(2) 0.15664(7) 0.0130(3) Uani 1 1 d . . . . .
O1 O 1.7526(2) 1.0769(2) 0.11410(8) 0.0290(4) Uani 1 1 d . . . . .
O2 O 1.6025(3) 0.8183(2) 0.25462(7) 0.0274(4) Uani 1 1 d . . . . .
O3 O 1.1959(3) 1.1241(2) 0.19332(7) 0.0258(4) Uani 1 1 d . . . . .
Re1 Re 1.36246(2) 0.82122(2) 0.14367(2) 0.01051(3) Uani 1 1 d . . . . .
H15 H 0.658(4) 0.131(3) 0.3267(11) 0.026(7) Uiso 1 1 d . . . . .
H16 H 0.521(5) 0.184(4) 0.2825(13) 0.044(9) Uiso 1 1 d . . . . .

loop_
_atom_site_aniso_label
_atom_site_aniso_U_11
_atom_site_aniso_U_22
_atom_site_aniso_U_33
_atom_site_aniso_U_23
_atom_site_aniso_U_13
_atom_site_aniso_U_12
Br1 0.01381(8) 0.01220(9) 0.01242(9) 0.00169(7) 0.00129(7) 0.00336(7)
C1 0.0150(9) 0.0120(9) 0.0234(11) -0.0018(8) -0.0007(8) 0.0027(7)
C2 0.0162(9) 0.0172(10) 0.0201(11) -0.0023(8) 0.0003(8) 0.0079(8)
C3 0.0173(9) 0.0158(9) 0.0154(10) 0.0002(8) -0.0021(8) 0.0036(8)
C4 0.0138(9) 0.0126(9) 0.0158(10) 0.0047(7) 0.0008(7) -0.0002(7)
C5 0.0151(9) 0.0119(9) 0.0130(9) 0.0038(7) -0.0002(7) 0.0031(7)
C6 0.0248(10) 0.0108(9) 0.0150(10) 0.0028(7) 0.0004(8) 0.0032(8)
C7 0.0299(11) 0.0149(9) 0.0149(10) 0.0002(8) 0.0011(8) 0.0119(8)
C8 0.0205(10) 0.0237(11) 0.0138(10) 0.0035(8) 0.0031(8) 0.0130(8)
C9 0.0129(8) 0.0184(10) 0.0123(9) 0.0014(7) 0.0000(7) 0.0049(7)
C10 0.0128(9) 0.0225(10) 0.0169(10) 0.0070(8) 0.0053(7) 0.0062(8)
C11 0.0186(9) 0.0224(10) 0.0144(10) 0.0033(8) 0.0069(8) 0.0072(8)
C12 0.0184(10) 0.0272(11) 0.0168(10) 0.0074(8) 0.0047(8) 0.0100(8)
C13 0.0232(10) 0.0228(11) 0.0175(10) 0.0059(8) 0.0066(8) 0.0101(8)
C14 0.0192(10) 0.0213(10) 0.0191(10) 0.0039(8) 0.0055(8) 0.0050(8)
C15 0.0201(10) 0.0211(11) 0.0179(11) 0.0026(8) 0.0017(8) 0.0039(8)
C16 0.0186(10) 0.0198(10) 0.0201(11) 0.0039(8) 0.0023(8) 0.0040(8)
C17 0.0201(10) 0.0194(10) 0.0224(11) 0.0042(8) 0.0022(8) 0.0045(8)
C18 0.0184(10) 0.0220(11) 0.0181(10) 0.0044(8) 0.0008(8) 0.0030(8)
C19 0.0169(10) 0.0216(11) 0.0242(11) 0.0052(9) 0.0024(8) 0.0022(8)
C20 0.0180(10) 0.0248(11) 0.0174(10) 0.0032(8) 0.0009(8) 0.0002(8)
C21 0.0211(10) 0.0235(11) 0.0254(12) 0.0052(9) 0.0031(9) 0.0015(9)
C22 0.0237(11) 0.0307(12) 0.0262(12) 0.0044(10) 0.0033(9) 0.0006(9)
C23 0.0275(13) 0.0367(15) 0.0453(17) 0.0092(12) 0.0079(12) -0.0044(11)
N1 0.0120(7) 0.0105(7) 0.0115(8) 0.0006(6) -0.0009(6) 0.0028(6)
N2 0.0117(7) 0.0160(8) 0.0121(8) 0.0036(6) 0.0023(6) 0.0040(6)
O1 0.0176(7) 0.0196(8) 0.0469(11) 0.0080(7) 0.0039(7) -0.0022(6)
O2 0.0282(8) 0.0370(9) 0.0191(8) -0.0030(7) -0.0054(7) 0.0182(7)
O3 0.0340(9) 0.0238(8) 0.0233(8) -0.0031(7) 0.0011(7) 0.0180(7)
Re1 0.01000(4) 0.00911(4) 0.01188(4) -0.00031(3) 0.00086(3) 0.00233(3)

loop_
_atom_type_symbol
_atom_type_description
_atom_type_scat_dispersion_real
_atom_type_scat_dispersion_imag
_atom_type_scat_source
C C 0.0033 0.0016 'International Tables Vol C Tables 4.2.6.8 and 6.1.1.4'
H H 0.0000 0.0000 'International Tables Vol C Tables 4.2.6.8 and 6.1.1.4'
Br Br -0.2901 2.4595 'International Tables Vol C Tables 4.2.6.8 and 6.1.1.4'
N N 0.0061 0.0033 'International Tables Vol C Tables 4.2.6.8 and 6.1.1.4'
O O 0.0106 0.0060 'International Tables Vol C Tables 4.2.6.8 and 6.1.1.4'
Re Re -1.0185 7.2310 'International Tables Vol C Tables 4.2.6.8 and 6.1.1.4'

loop_
_geom_angle_atom_site_label_1
_geom_angle_atom_site_label_2
_geom_angle_atom_site_label_3
_geom_angle
_geom_angle_site_symmetry_1
_geom_angle_site_symmetry_3
_geom_angle_publ_flag
O1 C1 Re1 177.91(18) . . ?
O2 C2 Re1 178.76(19) . . ?
O3 C3 Re1 178.68(19) . . ?
N2 C4 C5 118.53(17) . . ?
N2 C4 H4 120.7 . . ?
C5 C4 H4 120.7 . . ?
N1 C5 C6 122.18(18) . . ?
N1 C5 C4 114.56(17) . . ?
C6 C5 C4 123.25(18) . . ?
C7 C6 C5 118.92(19) . . ?
C7 C6 H6 120.5 . . ?
C5 C6 H6 120.5 . . ?
C6 C7 C8 119.05(19) . . ?
C6 C7 H7 120.5 . . ?
C8 C7 H7 120.5 . . ?
C7 C8 C9 119.17(19) . . ?
C7 C8 H8 120.4 . . ?
C9 C8 H8 120.4 . . ?
N1 C9 C8 122.45(19) . . ?
N1 C9 H9 118.8 . . ?
C8 C9 H9 118.8 . . ?
N2 C10 C11 111.02(16) . . ?
N2 C10 H10A 109.4 . . ?
C11 C10 H10A 109.4 . . ?
N2 C10 H10B 109.4 . . ?
C11 C10 H10B 109.4 . . ?
H10A C10 H10B 108.0 . . ?
C10 C11 C12 114.29(17) . . ?
C10 C11 H11A 108.7 . . ?
C12 C11 H11A 108.7 . . ?
C10 C11 H11B 108.7 . . ?
C12 C11 H11B 108.7 . . ?
H11A C11 H11B 107.6 . . ?
C13 C12 C11 114.56(17) . . ?
C13 C12 H12A 108.6 . . ?
C11 C12 H12A 108.6 . . ?
C13 C12 H12B 108.6 . . ?
C11 C12 H12B 108.6 . . ?
H12A C12 H12B 107.6 . . ?
C14 C13 C12 114.63(18) . . ?
C14 C13 H13A 108.6 . . ?
C12 C13 H13A 108.6 . . ?
C14 C13 H13B 108.6 . . ?
C12 C13 H13B 108.6 . . ?
H13A C13 H13B 107.6 . . ?
C15 C14 C13 112.44(18) . . ?
C15 C14 H14A 109.1 . . ?
C13 C14 H14A 109.1 . . ?
C15 C14 H14B 109.1 . . ?
C13 C14 H14B 109.1 . . ?
H14A C14 H14B 107.8 . . ?
C14 C15 C16 114.81(18) . . ?
C14 C15 H15 108.5(15) . . ?
C16 C15 H15 108.7(16) . . ?
C14 C15 H16 109.2(19) . . ?
C16 C15 H16 110.0(19) . . ?
H15 C15 H16 105(2) . . ?
C15 C16 C17 112.16(18) . . ?
C15 C16 H16A 109.2 . . ?
C17 C16 H16A 109.2 . . ?
C15 C16 H16B 109.2 . . ?
C17 C16 H16B 109.2 . . ?
H16A C16 H16B 107.9 . . ?
C18 C17 C16 114.71(18) . . ?
C18 C17 H17A 108.6 . . ?
C16 C17 H17A 108.6 . . ?
C18 C17 H17B 108.6 . . ?
C16 C17 H17B 108.6 . . ?
H17A C17 H17B 107.6 . . ?
C17 C18 C19 112.68(18) . . ?
C17 C18 H18A 109.1 . . ?
C19 C18 H18A 109.1 . . ?
C17 C18 H18B 109.1 . . ?
C19 C18 H18B 109.1 . . ?
H18A C18 H18B 107.8 . . ?
C20 C19 C18 113.93(19) . . ?
C20 C19 H19A 108.8 . . ?
C18 C19 H19A 108.8 . . ?
C20 C19 H19B 108.8 . . ?
C18 C19 H19B 108.8 . . ?
H19A C19 H19B 107.7 . . ?
C19 C20 C21 113.33(19) . . ?
C19 C20 H20A 108.9 . . ?
C21 C20 H20A 108.9 . . ?
C19 C20 H20B 108.9 . . ?
C21 C20 H20B 108.9 . . ?
H20A C20 H20B 107.7 . . ?
C22 C21 C20 113.1(2) . . ?
C22 C21 H21A 109.0 . . ?
C20 C21 H21A 109.0 . . ?
C22 C21 H21B 109.0 . . ?
C20 C21 H21B 109.0 . . ?
H21A C21 H21B 107.8 . . ?
C23 C22 C21 114.0(2) . . ?
C23 C22 H22A 108.8 . . ?
C21 C22 H22A 108.8 . . ?
C23 C22 H22B 108.8 . . ?
C21 C22 H22B 108.8 . . ?
H22A C22 H22B 107.6 . . ?
C22 C23 H23A 109.5 . . ?
C22 C23 H23B 109.5 . . ?
H23A C23 H23B 109.5 . . ?
C22 C23 H23C 109.5 . . ?
H23A C23 H23C 109.5 . . ?
H23B C23 H23C 109.5 . . ?
C9 N1 C5 118.19(17) . . ?
C9 N1 Re1 126.74(13) . . ?
C5 N1 Re1 114.88(13) . . ?
C4 N2 C10 119.47(17) . . ?
C4 N2 Re1 116.57(14) . . ?
C10 N2 Re1 123.94(13) . . ?
C2 Re1 C1 89.60(9) . . ?
C2 Re1 C3 89.98(8) . . ?
C1 Re1 C3 89.41(9) . . ?
C2 Re1 N2 92.43(8) . . ?
C1 Re1 N2 171.78(7) . . ?
C3 Re1 N2 98.55(8) . . ?
C2 Re1 N1 95.57(7) . . ?
C1 Re1 N1 97.07(7) . . ?
C3 Re1 N1 171.48(7) . . ?
N2 Re1 N1 74.80(6) . . ?
C2 Re1 Br1 176.71(6) . . ?
C1 Re1 Br1 93.68(6) . . ?
C3 Re1 Br1 90.18(6) . . ?
N2 Re1 Br1 84.30(4) . . ?
N1 Re1 Br1 83.91(4) . . ?

loop_
_geom_bond_atom_site_label_1
_geom_bond_atom_site_label_2
_geom_bond_distance
_geom_bond_site_symmetry_2
_geom_bond_publ_flag
Br1 Re1 2.6226(3) . ?
C1 O1 1.150(3) . ?
C1 Re1 1.920(2) . ?
C2 O2 1.146(3) . ?
C2 Re1 1.910(2) . ?
C3 O3 1.148(3) . ?
C3 Re1 1.926(2) . ?
C4 N2 1.276(3) . ?
C4 C5 1.453(3) . ?
C4 H4 0.9500 . ?
C5 N1 1.363(2) . ?
C5 C6 1.387(3) . ?
C6 C7 1.383(3) . ?
C6 H6 0.9500 . ?
C7 C8 1.384(3) . ?
C7 H7 0.9500 . ?
C8 C9 1.389(3) . ?
C8 H8 0.9500 . ?
C9 N1 1.337(3) . ?
C9 H9 0.9500 . ?
C10 N2 1.470(3) . ?
C10 C11 1.521(3) . ?
C10 H10A 0.9900 . ?
C10 H10B 0.9900 . ?
C11 C12 1.533(3) . ?
C11 H11A 0.9900 . ?
C11 H11B 0.9900 . ?
C12 C13 1.526(3) . ?
C12 H12A 0.9900 . ?
C12 H12B 0.9900 . ?
C13 C14 1.527(3) . ?
C13 H13A 0.9900 . ?
C13 H13B 0.9900 . ?
C14 C15 1.517(3) . ?
C14 H14A 0.9900 . ?
C14 H14B 0.9900 . ?
C15 C16 1.521(3) . ?
C15 H15 0.99(3) . ?
C15 H16 0.93(3) . ?
C16 C17 1.526(3) . ?
C16 H16A 0.9900 . ?
C16 H16B 0.9900 . ?
C17 C18 1.517(3) . ?
C17 H17A 0.9900 . ?
C17 H17B 0.9900 . ?
C18 C19 1.528(3) . ?
C18 H18A 0.9900 . ?
C18 H18B 0.9900 . ?
C19 C20 1.522(3) . ?
C19 H19A 0.9900 . ?
C19 H19B 0.9900 . ?
C20 C21 1.527(3) . ?
C20 H20A 0.9900 . ?
C20 H20B 0.9900 . ?
C21 C22 1.513(3) . ?
C21 H21A 0.9900 . ?
C21 H21B 0.9900 . ?
C22 C23 1.521(3) . ?
C22 H22A 0.9900 . ?
C22 H22B 0.9900 . ?
C23 H23A 0.9800 . ?
C23 H23B 0.9800 . ?
C23 H23C 0.9800 . ?
N1 Re1 2.1726(16) . ?
N2 Re1 2.1609(16) . ?
